data_7129552
loop_
_publ_author_name
'Zhang, Huaxing'
'Guo, Qiang'
'Cheng, Hu'
'Ran, Chunhao'
'Wu, Di'
'Lan, Jingbo'

_publ_section_title
;
 An umpolung strategy for rapid access to thermally activated delayed
 fluorescence (TADF) materials based on phenazine
;
_journal_name_full 'Chemical Communications'
_journal_paper_doi 10.1039/D1CC06705B
_journal_year 2022
_chemical_formula_moiety 'C31 H18 N2'
_chemical_formula_sum 'C31 H18 N2'
_chemical_formula_weight 418.47
_space_group_crystal_system triclinic
_space_group_IT_number 2
_space_group_name_Hall '-P 1'
_space_group_name_H-M_alt 'P -1'
_atom_sites_solution_hydrogens geom
_atom_sites_solution_primary direct
_audit_creation_date 2020-10-12
_audit_creation_method
;
Olex2 1.2
(compiled 2016.02.19 svn.r3266 for OlexSys, GUI svn.r5155)
;
_audit_update_record
;
2020-10-30 deposited with the CCDC.	2021-12-24 downloaded from the CCDC.
;
_cell_angle_alpha 73.340(5)
_cell_angle_beta 87.044(4)
_cell_angle_gamma 72.220(5)
_cell_formula_units_Z 2
_cell_length_a 8.2871(4)
_cell_length_b 9.5533(5)
_cell_length_c 14.9700(8)
_cell_measurement_reflns_used 3706
_cell_measurement_temperature 292.8(8)
_cell_measurement_theta_max 71.2530
_cell_measurement_theta_min 5.0630
_cell_volume 1080.34(11)
_computing_cell_refinement 'CrysAlisPro 1.171.39.46e (Rigaku OD, 2018)'
_computing_data_collection 'CrysAlisPro 1.171.39.46e (Rigaku OD, 2018)'
_computing_data_reduction 'CrysAlisPro 1.171.39.46e (Rigaku OD, 2018)'
_computing_molecular_graphics 'Olex2 (Dolomanov et al., 2009)'
_computing_publication_material 'Olex2 (Dolomanov et al., 2009)'
_computing_structure_refinement 'ShelXL (Sheldrick, 2015)'
_computing_structure_solution 'ShelXT (Sheldrick, 2015)'
_diffrn_ambient_environment air
_diffrn_ambient_temperature 292.8(8)
_diffrn_detector 'CCD plate'
_diffrn_detector_area_resol_mean 15.9595
_diffrn_detector_type EosS2
_diffrn_measured_fraction_theta_full 0.993
_diffrn_measured_fraction_theta_max 0.970
_diffrn_measurement_details
;
List of Runs (angles in degrees, time in seconds):

  # Type    Start    End  Width  t~exp~   \w     \q     \k     \f   Frames
#--------------------------------------------------------------------------
  1  \w   -106.00 -13.00   1.00    1.82    --  -35.23 -38.00  30.00   93
  2  \w    -57.00  35.00   1.00    1.82    --  -35.23  38.00-150.00   92
  3  \w     23.00  90.00   1.00    1.82    --   35.23-125.00-120.00   67
  4  \w     17.00 104.00   1.00    1.82    --   35.23  57.00   0.00   87
  5  \w    -34.00  64.00   1.00    1.82    --   35.23 -77.00  90.00   98
  6  \w     17.00 104.00   1.00    1.82    --   35.23  57.00-120.00   87
  7  \w     23.00  90.00   1.00    1.82    --   35.23-125.00  30.00   67
  8  \w     17.00 104.00   1.00    1.82    --   35.23  57.00 -60.00   87
  9  \w     36.00 113.00   1.00    7.28    --  106.90-111.00-150.00   77
 10  \w     61.00 178.00   1.00    7.28    --  106.90  15.00-180.00  117
 11  \w     81.00 178.00   1.00    7.28    --  106.90  30.00  60.00   97
 12  \w     87.00 177.00   1.00    7.28    --  106.90  45.00 -30.00   90
 13  \w    100.00 178.00   1.00    7.28    --  106.90 111.00-120.00   78
 14  \w     37.00 127.00   1.00    7.28    --  106.90 -45.00-120.00   90
 15  \w     35.00 133.00   1.00    7.28    --  106.90 -30.00 150.00   98
 16  \w     37.00 110.00   1.00    7.28    --  106.90 -94.00 -90.00   73
 17  \w     37.00 110.00   1.00    7.28    --  106.90 -94.00  60.00   73
 18  \w     37.00 110.00   1.00    7.28    --  106.90 -94.00   0.00   73
 19  \w     61.00 178.00   1.00    7.28    --  106.90  15.00-180.00  117
 20  \w     37.00 127.00   1.00    7.28    --  106.90 -45.00 -30.00   90
 21  \w     37.00 110.00   1.00    7.28    --  106.90 -94.00-120.00   73
 22  \w     17.00 104.00   1.00    1.82    --   35.23  57.00 150.00   87
 23  \w    -33.00 -21.00   1.00    1.82    --   35.23 -57.00   0.00   12
;
_diffrn_measurement_device 'four-circle diffractometer'
_diffrn_measurement_device_type 'New Gemini, Dual, Cu at home/near, EosS2'
_diffrn_measurement_method '\w scans'
_diffrn_orient_matrix_type 'CrysAlisPro convention (1999,Acta A55,543-557)'
_diffrn_orient_matrix_UB_11 0.1149156000
_diffrn_orient_matrix_UB_12 -0.0951843000
_diffrn_orient_matrix_UB_13 -0.0594421000
_diffrn_orient_matrix_UB_21 0.0135054000
_diffrn_orient_matrix_UB_22 -0.1480197000
_diffrn_orient_matrix_UB_23 0.0791916000
_diffrn_orient_matrix_UB_31 -0.1574270000
_diffrn_orient_matrix_UB_32 -0.0155885000
_diffrn_orient_matrix_UB_33 -0.0418590000
_diffrn_radiation_monochromator graphite
_diffrn_radiation_probe x-ray
_diffrn_radiation_type CuK\a
_diffrn_radiation_wavelength 1.54184
_diffrn_reflns_av_R_equivalents 0.0352
_diffrn_reflns_av_unetI/netI 0.0390
_diffrn_reflns_Laue_measured_fraction_full 0.993
_diffrn_reflns_Laue_measured_fraction_max 0.970
_diffrn_reflns_limit_h_max 7
_diffrn_reflns_limit_h_min -10
_diffrn_reflns_limit_k_max 11
_diffrn_reflns_limit_k_min -11
_diffrn_reflns_limit_l_max 18
_diffrn_reflns_limit_l_min -18
_diffrn_reflns_number 9414
_diffrn_reflns_point_group_measured_fraction_full 0.993
_diffrn_reflns_point_group_measured_fraction_max 0.970
_diffrn_reflns_theta_full 67.684
_diffrn_reflns_theta_max 71.544
_diffrn_reflns_theta_min 5.072
_diffrn_source 'fine-focus sealed X-ray tube'
_diffrn_source_type 'Enhance (Cu) X-ray Source'
_exptl_absorpt_coefficient_mu 0.582
_exptl_absorpt_correction_T_max 1.00000
_exptl_absorpt_correction_T_min 0.48680
_exptl_absorpt_correction_type multi-scan
_exptl_absorpt_process_details
;
CrysAlisPro 1.171.39.46e (Rigaku Oxford Diffraction, 2018)
Empirical absorption correction using spherical harmonics,
 implemented in SCALE3 ABSPACK scaling algorithm.
;
_exptl_crystal_colour 'clear yellowish yellow'
_exptl_crystal_colour_lustre clear
_exptl_crystal_colour_modifier yellowish
_exptl_crystal_colour_primary yellow
_exptl_crystal_density_diffrn 1.286
_exptl_crystal_description block
_exptl_crystal_F_000 436
_exptl_crystal_size_max 0.3
_exptl_crystal_size_mid 0.3
_exptl_crystal_size_min 0.2
_refine_diff_density_max 0.212
_refine_diff_density_min -0.298
_refine_diff_density_rms 0.068
_refine_ls_extinction_method none
_refine_ls_goodness_of_fit_ref 1.032
_refine_ls_hydrogen_treatment constr
_refine_ls_matrix_type full
_refine_ls_number_parameters 298
_refine_ls_number_reflns 4092
_refine_ls_number_restraints 0
_refine_ls_restrained_S_all 1.032
_refine_ls_R_factor_all 0.0726
_refine_ls_R_factor_gt 0.0644
_refine_ls_shift/su_max 0.000
_refine_ls_shift/su_mean 0.000
_refine_ls_structure_factor_coef Fsqd
_refine_ls_weighting_details 'w=1/[\s^2^(Fo^2^)+(0.1315P)^2^+0.0284P] where P=(Fo^2^+2Fc^2^)/3'
_refine_ls_weighting_scheme calc
_refine_ls_wR_factor_gt 0.1739
_refine_ls_wR_factor_ref 0.1916
_reflns_Friedel_coverage 0.000
_reflns_number_gt 3359
_reflns_number_total 4092
_reflns_threshold_expression 'I > 2\s(I)'
_cod_data_source_file d1cc06705b2.cif
_cod_data_source_block zhx-4054
_cod_original_cell_volume 1080.34(10)
_cod_database_code 7129552
_shelx_space_group_comment
;
The symmetry employed for this shelxl refinement is uniquely defined
by the following loop, which should always be used as a source of
symmetry information in preference to the above space-group names.
They are only intended as comments.
;
_reflns_odcompleteness_completeness 99.30
_reflns_odcompleteness_iscentric 1
_reflns_odcompleteness_theta 66.97
_olex2_refinement_description
;
1. Fixed Uiso
 At 1.2 times of:
  All C(H) groups
2.a Aromatic/amide H refined with riding coordinates:
 C00D(H00D), C00E(H00E), C00F(H00F), C00G(H00G), C00I(H00I), C00K(H00K),
 C00L(H00L), C00M(H00M), C00O(H00O), C00P(H00P), C00Q(H00Q), C00R(H00R),
 C00S(H00S), C00T(H00T), C00U(H00U), C00V(H00V), C00W(H00W), C00X(H00X)
;
_shelx_shelxl_version_number 2014/7
_olex2_date_sample_data_collection 2020-10-12
_olex2_submission_special_instructions 'No special instructions were received'
_oxdiff_exptl_absorpt_empirical_details
;
Empirical correction (ABSPACK) includes:
- Absorption correction using spherical harmonics
- Frame scaling
- Detector area scaling
;
_oxdiff_exptl_absorpt_empirical_full_max 1.831
_oxdiff_exptl_absorpt_empirical_full_min 0.725

loop_
_space_group_symop_operation_xyz
'x, y, z'
'-x, -y, -z'

loop_
_atom_site_label
_atom_site_type_symbol
_atom_site_fract_x
_atom_site_fract_y
_atom_site_fract_z
_atom_site_U_iso_or_equiv
_atom_site_adp_type
_atom_site_occupancy
_atom_site_site_symmetry_order
_atom_site_calc_flag
_atom_site_refinement_flags_posn
_atom_site_refinement_flags_adp
_atom_site_refinement_flags_occupancy
_atom_site_disorder_assembly
_atom_site_disorder_group
N001 N 0.81962(18) 0.30120(16) 0.61116(10) 0.0488(4) Uani 1 1 d . . . . .
N002 N 0.7384(2) 0.56351(19) 0.45204(10) 0.0558(4) Uani 1 1 d . . . . .
C003 C 0.8060(2) 0.26418(18) 0.82793(10) 0.0440(4) Uani 1 1 d . . . . .
C004 C 0.6057(2) 0.16572(18) 0.78186(10) 0.0437(4) Uani 1 1 d . . . . .
C005 C 0.6017(2) 0.43936(18) 0.69208(11) 0.0436(4) Uani 1 1 d . . . . .
C006 C 0.6962(2) 0.42977(18) 0.61104(11) 0.0444(4) Uani 1 1 d . . . . .
C007 C 0.8753(2) 0.10539(19) 0.84875(11) 0.0477(4) Uani 1 1 d . . . . .
C008 C 0.7487(2) 0.04397(19) 0.82142(11) 0.0479(4) Uani 1 1 d . . . . .
C009 C 0.6276(2) 0.31727(17) 0.78508(10) 0.0427(4) Uani 1 1 d . . . . .
C00A C 0.4047(2) 0.54693(18) 0.78699(12) 0.0458(4) Uani 1 1 d . . . . .
C00B C 0.49391(19) 0.40015(18) 0.84198(11) 0.0437(4) Uani 1 1 d . . . . .
C00C C 0.4750(2) 0.56960(18) 0.69370(12) 0.0466(4) Uani 1 1 d . . . . .
C00D C 0.8979(2) 0.3531(2) 0.84482(12) 0.0526(4) Uani 1 1 d . . . . .
H00D H 0.8508 0.4590 0.8312 0.063 Uiso 1 1 calc R . . . .
C00E C 0.4688(2) 0.1420(2) 0.74695(12) 0.0526(4) Uani 1 1 d . . . . .
H00E H 0.3747 0.2239 0.7196 0.063 Uiso 1 1 calc R . . . .
C00F C 0.4586(2) 0.3490(2) 0.93448(11) 0.0488(4) Uani 1 1 d . . . . .
H00F H 0.5185 0.2515 0.9709 0.059 Uiso 1 1 calc R . . . .
C00G C 0.4312(2) 0.7003(2) 0.61357(13) 0.0539(4) Uani 1 1 d . . . . .
H00G H 0.3436 0.7876 0.6154 0.065 Uiso 1 1 calc R . . . .
C00H C 0.6536(2) 0.5627(2) 0.53050(11) 0.0491(4) Uani 1 1 d . . . . .
C00I C 0.2765(2) 0.6430(2) 0.82520(13) 0.0548(4) Uani 1 1 d . . . . .
H00I H 0.2154 0.7403 0.7891 0.066 Uiso 1 1 calc R . . . .
C00J C 0.9036(2) 0.3026(2) 0.53160(12) 0.0526(4) Uani 1 1 d . . . . .
C00K C 1.0392(2) 0.0349(2) 0.88613(14) 0.0624(5) Uani 1 1 d . . . . .
H00K H 1.0867 -0.0709 0.9000 0.075 Uiso 1 1 calc R . . . .
C00L C 0.3317(2) 0.4462(2) 0.97220(12) 0.0542(4) Uani 1 1 d . . . . .
H00L H 0.3069 0.4135 1.0346 0.065 Uiso 1 1 calc R . . . .
C00M C 0.2422(2) 0.5902(2) 0.91838(14) 0.0588(5) Uani 1 1 d . . . . .
H00M H 0.1573 0.6532 0.9449 0.071 Uiso 1 1 calc R . . . .
C00N C 0.8626(2) 0.4349(2) 0.45202(12) 0.0544(4) Uani 1 1 d . . . . .
C00O C 0.5187(3) 0.6957(2) 0.53470(13) 0.0570(4) Uani 1 1 d . . . . .
H00O H 0.4903 0.7808 0.4825 0.068 Uiso 1 1 calc R . . . .
C00P C 0.7527(3) -0.1050(2) 0.82832(15) 0.0633(5) Uani 1 1 d . . . . .
H00P H 0.8467 -0.1872 0.8555 0.076 Uiso 1 1 calc R . . . .
C00Q C 0.4755(3) -0.0081(2) 0.75388(15) 0.0627(5) Uani 1 1 d . . . . .
H00Q H 0.3844 -0.0267 0.7309 0.075 Uiso 1 1 calc R . . . .
C00R C 1.1312(2) 0.1248(3) 0.90253(15) 0.0678(5) Uani 1 1 d . . . . .
H00R H 1.2416 0.0786 0.9275 0.081 Uiso 1 1 calc R . . . .
C00S C 1.0615(3) 0.2814(3) 0.88247(14) 0.0630(5) Uani 1 1 d . . . . .
H00S H 1.1251 0.3397 0.8943 0.076 Uiso 1 1 calc R . . . .
C00T C 0.6145(3) -0.1291(2) 0.79415(17) 0.0680(5) Uani 1 1 d . . . . .
H00T H 0.6158 -0.2286 0.7985 0.082 Uiso 1 1 calc R . . . .
C00U C 0.9562(3) 0.4282(3) 0.37025(14) 0.0692(6) Uani 1 1 d . . . . .
H00U H 0.9326 0.5135 0.3181 0.083 Uiso 1 1 calc R . . . .
C00V C 1.0344(3) 0.1696(3) 0.52612(16) 0.0683(5) Uani 1 1 d . . . . .
H00V H 1.0625 0.0832 0.5776 0.082 Uiso 1 1 calc R . . . .
C00W C 1.0792(3) 0.2987(3) 0.36792(17) 0.0817(7) Uani 1 1 d . . . . .
H00W H 1.1389 0.2957 0.3138 0.098 Uiso 1 1 calc R . . . .
C00X C 1.1190(3) 0.1676(3) 0.4460(2) 0.0808(7) Uani 1 1 d . . . . .
H00X H 1.2037 0.0793 0.4427 0.097 Uiso 1 1 calc R . . . .

loop_
_atom_site_aniso_label
_atom_site_aniso_U_11
_atom_site_aniso_U_22
_atom_site_aniso_U_33
_atom_site_aniso_U_23
_atom_site_aniso_U_13
_atom_site_aniso_U_12
N001 0.0548(8) 0.0499(8) 0.0457(7) -0.0154(6) 0.0044(6) -0.0201(6)
N002 0.0635(9) 0.0657(9) 0.0423(7) -0.0100(6) 0.0001(6) -0.0299(7)
C003 0.0459(8) 0.0505(8) 0.0373(7) -0.0136(6) 0.0052(6) -0.0168(6)
C004 0.0502(9) 0.0457(8) 0.0385(7) -0.0141(6) 0.0063(6) -0.0180(6)
C005 0.0488(9) 0.0435(8) 0.0421(8) -0.0124(6) -0.0007(6) -0.0184(6)
C006 0.0488(9) 0.0480(8) 0.0413(8) -0.0133(6) -0.0012(6) -0.0207(7)
C007 0.0482(9) 0.0504(9) 0.0417(8) -0.0115(6) 0.0040(6) -0.0129(7)
C008 0.0543(9) 0.0456(8) 0.0435(8) -0.0130(6) 0.0056(6) -0.0152(7)
C009 0.0468(8) 0.0449(8) 0.0393(7) -0.0132(6) 0.0023(6) -0.0169(6)
C00A 0.0481(9) 0.0435(8) 0.0494(8) -0.0158(6) -0.0007(6) -0.0161(6)
C00B 0.0445(8) 0.0450(8) 0.0466(8) -0.0167(6) -0.0010(6) -0.0168(6)
C00C 0.0506(9) 0.0442(8) 0.0477(8) -0.0130(6) -0.0027(6) -0.0174(7)
C00D 0.0536(10) 0.0610(10) 0.0518(9) -0.0207(7) 0.0059(7) -0.0257(8)
C00E 0.0532(10) 0.0553(9) 0.0534(9) -0.0185(7) 0.0013(7) -0.0193(7)
C00F 0.0494(9) 0.0538(9) 0.0465(8) -0.0160(7) -0.0001(6) -0.0183(7)
C00G 0.0592(10) 0.0438(8) 0.0533(9) -0.0089(7) -0.0052(7) -0.0113(7)
C00H 0.0555(10) 0.0556(9) 0.0401(8) -0.0095(7) -0.0036(6) -0.0254(7)
C00I 0.0564(10) 0.0461(9) 0.0622(10) -0.0192(7) 0.0032(8) -0.0128(7)
C00J 0.0573(10) 0.0617(10) 0.0499(9) -0.0219(8) 0.0076(7) -0.0290(8)
C00K 0.0526(10) 0.0606(11) 0.0631(11) -0.0119(8) -0.0024(8) -0.0065(8)
C00L 0.0585(10) 0.0635(10) 0.0483(9) -0.0228(8) 0.0091(7) -0.0242(8)
C00M 0.0588(10) 0.0607(10) 0.0645(11) -0.0308(9) 0.0134(8) -0.0186(8)
C00N 0.0591(10) 0.0716(11) 0.0448(9) -0.0199(8) 0.0043(7) -0.0345(9)
C00O 0.0654(11) 0.0518(9) 0.0491(9) -0.0035(7) -0.0071(7) -0.0197(8)
C00P 0.0693(12) 0.0437(9) 0.0731(12) -0.0155(8) 0.0014(9) -0.0126(8)
C00Q 0.0689(12) 0.0669(12) 0.0673(11) -0.0269(9) 0.0033(9) -0.0348(10)
C00R 0.0424(9) 0.0914(15) 0.0647(11) -0.0174(10) -0.0040(8) -0.0169(9)
C00S 0.0548(10) 0.0865(14) 0.0601(10) -0.0250(10) 0.0037(8) -0.0355(10)
C00T 0.0851(15) 0.0492(10) 0.0799(13) -0.0246(9) 0.0100(10) -0.0299(10)
C00U 0.0743(14) 0.0938(15) 0.0499(10) -0.0215(10) 0.0132(9) -0.0413(12)
C00V 0.0723(13) 0.0672(12) 0.0697(12) -0.0260(10) 0.0183(10) -0.0237(10)
C00W 0.0876(17) 0.1096(19) 0.0661(13) -0.0399(13) 0.0313(12) -0.0463(15)
C00X 0.0815(15) 0.0858(16) 0.0880(16) -0.0431(13) 0.0302(12) -0.0308(12)

loop_
_atom_type_symbol
_atom_type_description
_atom_type_scat_dispersion_real
_atom_type_scat_dispersion_imag
_atom_type_scat_source
C C 0.0181 0.0091 'International Tables Vol C Tables 4.2.6.8 and 6.1.1.4'
H H 0.0000 0.0000 'International Tables Vol C Tables 4.2.6.8 and 6.1.1.4'
N N 0.0311 0.0180 'International Tables Vol C Tables 4.2.6.8 and 6.1.1.4'

loop_
_geom_angle_atom_site_label_1
_geom_angle_atom_site_label_2
_geom_angle_atom_site_label_3
_geom_angle
_geom_angle_site_symmetry_1
_geom_angle_site_symmetry_3
_geom_angle_publ_flag
C006 N001 C00J 116.12(16) . . ?
C00H N002 C00N 116.68(16) . . ?
C007 C003 C009 111.12(14) . . ?
C00D C003 C007 121.01(16) . . ?
C00D C003 C009 127.85(15) . . ?
C008 C004 C009 110.43(14) . . ?
C00E C004 C008 121.39(15) . . ?
C00E C004 C009 128.18(15) . . ?
C006 C005 C009 126.80(14) . . ?
C00C C005 C006 121.22(15) . . ?
C00C C005 C009 111.95(14) . . ?
N001 C006 C005 120.12(15) . . ?
N001 C006 C00H 122.36(15) . . ?
C005 C006 C00H 117.52(15) . . ?
C003 C007 C008 108.14(14) . . ?
C00K C007 C003 119.96(17) . . ?
C00K C007 C008 131.87(16) . . ?
C004 C008 C007 108.83(14) . . ?
C00P C008 C004 119.80(17) . . ?
C00P C008 C007 131.37(17) . . ?
C003 C009 C004 101.42(12) . . ?
C003 C009 C00B 113.20(12) . . ?
C004 C009 C00B 112.96(12) . . ?
C005 C009 C003 114.08(13) . . ?
C005 C009 C004 115.00(12) . . ?
C005 C009 C00B 100.78(13) . . ?
C00B C00A C00C 108.13(14) . . ?
C00I C00A C00B 120.05(16) . . ?
C00I C00A C00C 131.81(16) . . ?
C00A C00B C009 110.40(14) . . ?
C00F C00B C009 128.63(15) . . ?
C00F C00B C00A 120.96(15) . . ?
C005 C00C C00A 108.73(14) . . ?
C005 C00C C00G 121.24(16) . . ?
C00G C00C C00A 130.02(15) . . ?
C003 C00D H00D 120.7 . . ?
C003 C00D C00S 118.56(18) . . ?
C00S C00D H00D 120.7 . . ?
C004 C00E H00E 121.0 . . ?
C004 C00E C00Q 118.02(17) . . ?
C00Q C00E H00E 121.0 . . ?
C00B C00F H00F 120.7 . . ?
C00B C00F C00L 118.58(16) . . ?
C00L C00F H00F 120.7 . . ?
C00C C00G H00G 120.3 . . ?
C00O C00G C00C 119.33(17) . . ?
C00O C00G H00G 120.3 . . ?
N002 C00H C006 121.12(17) . . ?
N002 C00H C00O 119.41(16) . . ?
C00O C00H C006 119.47(15) . . ?
C00A C00I H00I 120.8 . . ?
C00M C00I C00A 118.43(17) . . ?
C00M C00I H00I 120.8 . . ?
N001 C00J C00N 121.58(17) . . ?
N001 C00J C00V 119.29(18) . . ?
C00V C00J C00N 119.13(17) . . ?
C007 C00K H00K 120.6 . . ?
C007 C00K C00R 118.81(19) . . ?
C00R C00K H00K 120.6 . . ?
C00F C00L H00L 119.6 . . ?
C00M C00L C00F 120.85(17) . . ?
C00M C00L H00L 119.6 . . ?
C00I C00M H00M 119.4 . . ?
C00L C00M C00I 121.12(16) . . ?
C00L C00M H00M 119.4 . . ?
N002 C00N C00J 122.14(16) . . ?
N002 C00N C00U 119.28(19) . . ?
C00U C00N C00J 118.6(2) . . ?
C00G C00O C00H 121.21(16) . . ?
C00G C00O H00O 119.4 . . ?
C00H C00O H00O 119.4 . . ?
C008 C00P H00P 120.6 . . ?
C00T C00P C008 118.88(19) . . ?
C00T C00P H00P 120.6 . . ?
C00E C00Q H00Q 119.5 . . ?
C00T C00Q C00E 121.08(18) . . ?
C00T C00Q H00Q 119.5 . . ?
C00K C00R H00R 119.5 . . ?
C00S C00R C00K 120.95(19) . . ?
C00S C00R H00R 119.5 . . ?
C00D C00S H00S 119.6 . . ?
C00R C00S C00D 120.71(18) . . ?
C00R C00S H00S 119.6 . . ?
C00P C00T H00T 119.6 . . ?
C00Q C00T C00P 120.81(18) . . ?
C00Q C00T H00T 119.6 . . ?
C00N C00U H00U 119.9 . . ?
C00W C00U C00N 120.3(2) . . ?
C00W C00U H00U 119.9 . . ?
C00J C00V H00V 119.8 . . ?
C00X C00V C00J 120.3(2) . . ?
C00X C00V H00V 119.8 . . ?
C00U C00W H00W 119.4 . . ?
C00U C00W C00X 121.3(2) . . ?
C00X C00W H00W 119.4 . . ?
C00V C00X C00W 120.4(2) . . ?
C00V C00X H00X 119.8 . . ?
C00W C00X H00X 119.8 . . ?

loop_
_geom_bond_atom_site_label_1
_geom_bond_atom_site_label_2
_geom_bond_distance
_geom_bond_site_symmetry_2
_geom_bond_publ_flag
N001 C006 1.336(2) . ?
N001 C00J 1.347(2) . ?
N002 C00H 1.336(2) . ?
N002 C00N 1.341(3) . ?
C003 C007 1.394(2) . ?
C003 C009 1.519(2) . ?
C003 C00D 1.380(2) . ?
C004 C008 1.394(2) . ?
C004 C009 1.527(2) . ?
C004 C00E 1.377(2) . ?
C005 C006 1.420(2) . ?
C005 C009 1.514(2) . ?
C005 C00C 1.367(2) . ?
C006 C00H 1.443(2) . ?
C007 C008 1.474(2) . ?
C007 C00K 1.384(3) . ?
C008 C00P 1.387(2) . ?
C009 C00B 1.528(2) . ?
C00A C00B 1.399(2) . ?
C00A C00C 1.468(2) . ?
C00A C00I 1.393(2) . ?
C00B C00F 1.378(2) . ?
C00C C00G 1.428(2) . ?
C00D H00D 0.9300 . ?
C00D C00S 1.385(3) . ?
C00E H00E 0.9300 . ?
C00E C00Q 1.392(3) . ?
C00F H00F 0.9300 . ?
C00F C00L 1.389(2) . ?
C00G H00G 0.9300 . ?
C00G C00O 1.358(3) . ?
C00H C00O 1.428(3) . ?
C00I H00I 0.9300 . ?
C00I C00M 1.387(3) . ?
C00J C00N 1.431(3) . ?
C00J C00V 1.416(3) . ?
C00K H00K 0.9300 . ?
C00K C00R 1.385(3) . ?
C00L H00L 0.9300 . ?
C00L C00M 1.377(3) . ?
C00M H00M 0.9300 . ?
C00N C00U 1.421(3) . ?
C00O H00O 0.9300 . ?
C00P H00P 0.9300 . ?
C00P C00T 1.384(3) . ?
C00Q H00Q 0.9300 . ?
C00Q C00T 1.373(3) . ?
C00R H00R 0.9300 . ?
C00R C00S 1.377(3) . ?
C00S H00S 0.9300 . ?
C00T H00T 0.9300 . ?
C00U H00U 0.9300 . ?
C00U C00W 1.350(4) . ?
C00V H00V 0.9300 . ?
C00V C00X 1.360(3) . ?
C00W H00W 0.9300 . ?
C00W C00X 1.411(4) . ?
C00X H00X 0.9300 . ?
